data_7105617
loop_
_publ_author_name
'Kole, Goutam Kumar'
'Koh, Lip Lin'
'Lee, So Young'
'Lee, Shim Sung'
'Vittal, Jagadese J.'

_publ_section_title
;
 A new ligand for metal-organic framework and co-crystal synthesis:
 mechanochemical route to
 rctt-1,2,3,4-tetrakis-(4'-carboxyphenyl)-cyclobutane.
;
_journal_issue 21
_journal_name_full 'Chemical communications (Cambridge, England)'
_journal_page_first 3660
_journal_page_last 3662
_journal_paper_doi 10.1039/c0cc00012d
_journal_volume 46
_journal_year 2010
_chemical_formula_sum 'C19 H24 N2 O5'
_chemical_formula_weight 360.40
_chemical_name_systematic
;
?
;
_space_group_IT_number 14
_symmetry_cell_setting monoclinic
_symmetry_space_group_name_Hall '-P 2ybc'
_symmetry_space_group_name_H-M 'P 1 21/c 1'
_atom_sites_solution_hydrogens geom
_atom_sites_solution_primary direct
_atom_sites_solution_secondary difmap
_audit_creation_method SHELXL-97
_cell_angle_alpha 90.00
_cell_angle_beta 104.5700(10)
_cell_angle_gamma 90.00
_cell_formula_units_Z 4
_cell_length_a 16.0565(8)
_cell_length_b 11.7861(6)
_cell_length_c 9.6935(5)
_cell_measurement_reflns_used 5635
_cell_measurement_temperature 223(2)
_cell_measurement_theta_max 29.96
_cell_measurement_theta_min 2.17
_cell_volume 1775.44(16)
_computing_cell_refinement 'Bruker SMART'
_computing_data_collection 'Bruker SMART'
_computing_data_reduction 'Bruker SAINT'
_computing_molecular_graphics 'Bruker SHELXTL'
_computing_publication_material 'Bruker SHELXTL'
_computing_structure_refinement 'SHELXL-97 (Sheldrick, 1997)'
_computing_structure_solution 'SHELXS-97 (Sheldrick, 1990)'
_diffrn_ambient_temperature 223(2)
_diffrn_measured_fraction_theta_full 0.996
_diffrn_measured_fraction_theta_max 0.996
_diffrn_measurement_device_type 'CCD area detector'
_diffrn_measurement_method 'phi and omega scans'
_diffrn_radiation_monochromator graphite
_diffrn_radiation_source 'fine-focus sealed tube'
_diffrn_radiation_type MoK\a
_diffrn_radiation_wavelength 0.71073
_diffrn_reflns_av_R_equivalents 0.0211
_diffrn_reflns_av_sigmaI/netI 0.0269
_diffrn_reflns_limit_h_max 20
_diffrn_reflns_limit_h_min -22
_diffrn_reflns_limit_k_max 16
_diffrn_reflns_limit_k_min -12
_diffrn_reflns_limit_l_max 13
_diffrn_reflns_limit_l_min -13
_diffrn_reflns_number 14488
_diffrn_reflns_theta_full 30.00
_diffrn_reflns_theta_max 30.00
_diffrn_reflns_theta_min 2.17
_exptl_absorpt_coefficient_mu 0.098
_exptl_absorpt_correction_T_max 0.964
_exptl_absorpt_correction_T_min 0.814
_exptl_absorpt_correction_type empirical
_exptl_absorpt_process_details 'SADABS (Sheldrick, 2005)'
_exptl_crystal_colour colorless
_exptl_crystal_density_diffrn 1.348
_exptl_crystal_density_method 'not measured'
_exptl_crystal_description BLOCKS
_exptl_crystal_F_000 768
_exptl_crystal_size_max 0.48
_exptl_crystal_size_mid 0.45
_exptl_crystal_size_min 0.40
_refine_diff_density_max 0.419
_refine_diff_density_min -0.248
_refine_diff_density_rms 0.064
_refine_ls_extinction_method none
_refine_ls_goodness_of_fit_ref 1.044
_refine_ls_hydrogen_treatment mixed
_refine_ls_matrix_type full
_refine_ls_number_parameters 267
_refine_ls_number_reflns 5163
_refine_ls_number_restraints 0
_refine_ls_restrained_S_all 1.044
_refine_ls_R_factor_all 0.0576
_refine_ls_R_factor_gt 0.0495
_refine_ls_shift/su_max 0.001
_refine_ls_shift/su_mean 0.000
_refine_ls_structure_factor_coef Fsqd
_refine_ls_weighting_details 'calc w=1/[\s^2^(Fo^2^)+(0.0901P)^2^+0.1934P] where P=(Fo^2^+2Fc^2^)/3'
_refine_ls_weighting_scheme calc
_refine_ls_wR_factor_gt 0.1343
_refine_ls_wR_factor_ref 0.1417
_reflns_number_gt 4329
_reflns_number_total 5163
_reflns_threshold_expression >2sigma(I)
_cod_data_source_file c0cc00012d.txt
_cod_data_source_block compound_1
_cod_depositor_comments
;
The following automatic conversions were performed:
'_symmetry_cell_setting' value 'Monoclinic' changed to 'monoclinic'
according to '/home/saulius/struct/CIF-dictionaries/cif_core.dic'
dictionary named 'cif_core.dic' version 2.4.1 from 2010-06-29.

Automatic conversion script
Id: cif_fix_enum 1527 2010-12-29 10:47:43Z saulius 
;
_cod_original_sg_symbol_H-M P2(1)/c
_cod_database_code 7105617

loop_
_symmetry_equiv_pos_as_xyz
'x, y, z'
'-x, y+1/2, -z+1/2'
'-x, -y, -z'
'x, -y-1/2, z-1/2'

loop_
_atom_site_label
_atom_site_type_symbol
_atom_site_fract_x
_atom_site_fract_y
_atom_site_fract_z
_atom_site_U_iso_or_equiv
_atom_site_adp_type
_atom_site_occupancy
_atom_site_symmetry_multiplicity
_atom_site_calc_flag
_atom_site_refinement_flags
_atom_site_disorder_assembly
_atom_site_disorder_group
O1 O 0.19432(5) 0.29288(8) 0.44800(9) 0.0333(2) Uani 1 1 d . . .
O2 O 0.24738(6) 0.43556(8) 0.59440(9) 0.0342(2) Uani 1 1 d . . .
O3 O 0.83308(5) 0.32118(7) -0.24036(9) 0.03048(19) Uani 1 1 d . . .
O4 O 0.87969(5) 0.47801(7) -0.11754(9) 0.03008(19) Uani 1 1 d . . .
C1 C 0.24784(6) 0.37261(10) 0.49115(10) 0.0238(2) Uani 1 1 d . . .
C2 C 0.31639(6) 0.38894(9) 0.41172(10) 0.0219(2) Uani 1 1 d . . .
C3 C 0.36108(7) 0.49070(10) 0.42179(12) 0.0280(2) Uani 1 1 d . . .
H31 H 0.3480 0.5502 0.4775 0.034 Uiso 1 1 calc R . .
C4 C 0.42500(7) 0.50481(10) 0.34978(12) 0.0288(2) Uani 1 1 d . . .
H41 H 0.4545 0.5743 0.3569 0.035 Uiso 1 1 calc R . .
C5 C 0.44639(6) 0.41793(10) 0.26713(11) 0.0244(2) Uani 1 1 d . . .
C6 C 0.40047(7) 0.31603(10) 0.25668(13) 0.0294(2) Uani 1 1 d . . .
H6 H 0.4133 0.2565 0.2009 0.035 Uiso 1 1 calc R . .
C7 C 0.33619(7) 0.30195(10) 0.32773(12) 0.0272(2) Uani 1 1 d . . .
H7 H 0.3057 0.2332 0.3192 0.033 Uiso 1 1 calc R . .
C8 C 0.82590(6) 0.39708(9) -0.15453(10) 0.0225(2) Uani 1 1 d . . .
C9 C 0.75147(6) 0.39201(9) -0.08622(10) 0.0215(2) Uani 1 1 d . . .
C10 C 0.73912(7) 0.47555(9) 0.00901(12) 0.0256(2) Uani 1 1 d . . .
H10 H 0.7773 0.5373 0.0299 0.031 Uiso 1 1 calc R . .
C11 C 0.67112(7) 0.46828(10) 0.07315(12) 0.0271(2) Uani 1 1 d . . .
H11 H 0.6642 0.5247 0.1378 0.032 Uiso 1 1 calc R . .
C12 C 0.61288(6) 0.37802(9) 0.04269(11) 0.0236(2) Uani 1 1 d . . .
C13 C 0.62517(7) 0.29547(10) -0.05395(12) 0.0272(2) Uani 1 1 d . . .
H13 H 0.5867 0.2342 -0.0760 0.033 Uiso 1 1 calc R . .
C14 C 0.69330(7) 0.30255(10) -0.11778(12) 0.0263(2) Uani 1 1 d . . .
H14 H 0.7002 0.2464 -0.1829 0.032 Uiso 1 1 calc R . .
C15 C 0.51725(7) 0.43553(10) 0.19819(12) 0.0275(2) Uani 1 1 d . . .
H15 H 0.5492 0.5029 0.2202 0.033 Uiso 1 1 calc R . .
C16 C 0.54012(7) 0.36473(10) 0.10763(12) 0.0269(2) Uani 1 1 d . . .
H16 H 0.5062 0.2993 0.0825 0.032 Uiso 1 1 calc R . .
C17 C 0.95780(7) 0.78373(10) -0.14882(11) 0.0275(2) Uani 1 1 d . . .
H17A H 0.9427 0.8566 -0.1973 0.033 Uiso 1 1 calc R . .
H17B H 0.9943 0.7422 -0.1988 0.033 Uiso 1 1 calc R . .
C18 C 1.00786(7) 0.80503(9) 0.00401(11) 0.0249(2) Uani 1 1 d . . .
H18A H 1.0260 0.7325 0.0517 0.030 Uiso 1 1 calc R . .
H18B H 0.9710 0.8439 0.0558 0.030 Uiso 1 1 calc R . .
C19 C 1.08642(7) 0.87756(10) 0.00573(11) 0.0289(2) Uani 1 1 d . . .
H19A H 1.1224 0.8389 -0.0477 0.035 Uiso 1 1 calc R . .
H19B H 1.0678 0.9500 -0.0416 0.035 Uiso 1 1 calc R . .
N1 N 0.87822(6) 0.71800(8) -0.15656(10) 0.0251(2) Uani 1 1 d . . .
H1A H 0.8456(10) 0.7188(13) -0.2463(18) 0.036(4) Uiso 1 1 d . . .
H1B H 0.8487(10) 0.7502(14) -0.0958(18) 0.040(4) Uiso 1 1 d . . .
H1C H 0.8889(10) 0.6446(14) -0.1328(16) 0.033(4) Uiso 1 1 d . . .
N2 N 1.13814(6) 0.89948(9) 0.15381(10) 0.0264(2) Uani 1 1 d . . .
H2A H 1.1808(11) 0.9502(14) 0.1488(17) 0.040(4) Uiso 1 1 d . . .
H2B H 1.1597(9) 0.8335(13) 0.1941(16) 0.030(4) Uiso 1 1 d . . .
H2C H 1.1054(11) 0.9279(14) 0.2085(18) 0.043(4) Uiso 1 1 d . . .
O5 O 1.03584(6) 0.51937(8) -0.16846(10) 0.0338(2) Uani 1 1 d . . .
H5A H 0.9844(13) 0.4974(15) -0.166(2) 0.050(5) Uiso 1 1 d . . .
H5B H 1.0633(12) 0.5205(16) -0.080(2) 0.056(5) Uiso 1 1 d . . .

loop_
_atom_site_aniso_label
_atom_site_aniso_U_11
_atom_site_aniso_U_22
_atom_site_aniso_U_33
_atom_site_aniso_U_23
_atom_site_aniso_U_13
_atom_site_aniso_U_12
O1 0.0271(4) 0.0494(5) 0.0265(4) -0.0019(4) 0.0126(3) -0.0093(3)
O2 0.0375(4) 0.0401(5) 0.0293(4) -0.0048(4) 0.0164(3) 0.0068(4)
O3 0.0349(4) 0.0316(4) 0.0301(4) -0.0005(3) 0.0178(3) 0.0005(3)
O4 0.0251(4) 0.0324(4) 0.0361(4) 0.0002(3) 0.0140(3) -0.0050(3)
C1 0.0205(4) 0.0313(5) 0.0207(4) 0.0034(4) 0.0074(3) 0.0052(4)
C2 0.0192(4) 0.0276(5) 0.0203(4) 0.0012(4) 0.0073(3) 0.0019(4)
C3 0.0283(5) 0.0281(5) 0.0295(5) -0.0048(4) 0.0108(4) -0.0014(4)
C4 0.0270(5) 0.0278(5) 0.0338(5) -0.0011(4) 0.0119(4) -0.0041(4)
C5 0.0199(4) 0.0298(5) 0.0248(5) 0.0035(4) 0.0080(4) 0.0014(4)
C6 0.0290(5) 0.0286(5) 0.0357(6) -0.0050(4) 0.0177(4) 0.0001(4)
C7 0.0266(5) 0.0259(5) 0.0333(5) -0.0027(4) 0.0154(4) -0.0022(4)
C8 0.0207(4) 0.0262(5) 0.0218(4) 0.0054(4) 0.0074(3) 0.0024(4)
C9 0.0186(4) 0.0256(5) 0.0212(4) 0.0022(4) 0.0068(3) 0.0001(3)
C10 0.0221(5) 0.0270(5) 0.0294(5) -0.0029(4) 0.0096(4) -0.0039(4)
C11 0.0246(5) 0.0310(5) 0.0281(5) -0.0054(4) 0.0113(4) -0.0013(4)
C12 0.0193(4) 0.0283(5) 0.0246(5) 0.0036(4) 0.0079(4) 0.0015(4)
C13 0.0229(5) 0.0272(5) 0.0333(5) -0.0018(4) 0.0105(4) -0.0050(4)
C14 0.0238(5) 0.0278(5) 0.0289(5) -0.0046(4) 0.0098(4) -0.0021(4)
C15 0.0239(5) 0.0308(5) 0.0307(5) 0.0039(4) 0.0123(4) -0.0018(4)
C16 0.0217(4) 0.0316(5) 0.0297(5) 0.0031(4) 0.0110(4) -0.0023(4)
C17 0.0304(5) 0.0319(6) 0.0224(5) 0.0002(4) 0.0105(4) -0.0031(4)
C18 0.0264(5) 0.0276(5) 0.0229(5) -0.0008(4) 0.0103(4) -0.0013(4)
C19 0.0322(5) 0.0336(6) 0.0243(5) -0.0011(4) 0.0132(4) -0.0063(4)
N1 0.0277(4) 0.0253(5) 0.0236(4) -0.0024(4) 0.0085(4) 0.0004(3)
N2 0.0264(4) 0.0276(5) 0.0283(4) -0.0033(4) 0.0127(4) -0.0043(4)
O5 0.0311(4) 0.0445(5) 0.0302(4) -0.0019(4) 0.0161(4) -0.0074(4)

loop_
_atom_type_symbol
_atom_type_description
_atom_type_scat_dispersion_real
_atom_type_scat_dispersion_imag
_atom_type_scat_source
C C 0.0033 0.0016 'International Tables Vol C Tables 4.2.6.8 and 6.1.1.4'
H H 0.0000 0.0000 'International Tables Vol C Tables 4.2.6.8 and 6.1.1.4'
N N 0.0061 0.0033 'International Tables Vol C Tables 4.2.6.8 and 6.1.1.4'
O O 0.0106 0.0060 'International Tables Vol C Tables 4.2.6.8 and 6.1.1.4'

loop_
_geom_angle_atom_site_label_1
_geom_angle_atom_site_label_2
_geom_angle_atom_site_label_3
_geom_angle
_geom_angle_site_symmetry_1
_geom_angle_site_symmetry_3
_geom_angle_publ_flag
O2 C1 O1 124.32(10) . . ?
O2 C1 C2 119.13(10) . . ?
O1 C1 C2 116.54(9) . . ?
C3 C2 C7 119.10(9) . . ?
C3 C2 C1 120.38(9) . . ?
C7 C2 C1 120.51(9) . . ?
C2 C3 C4 120.15(10) . . ?
C3 C4 C5 121.37(10) . . ?
C4 C5 C6 118.04(9) . . ?
C4 C5 C15 119.17(10) . . ?
C6 C5 C15 122.77(10) . . ?
C7 C6 C5 120.72(10) . . ?
C6 C7 C2 120.61(10) . . ?
O3 C8 O4 123.65(9) . . ?
O3 C8 C9 118.80(9) . . ?
O4 C8 C9 117.52(9) . . ?
C14 C9 C10 118.72(9) . . ?
C14 C9 C8 119.78(9) . . ?
C10 C9 C8 121.50(9) . . ?
C11 C10 C9 120.70(10) . . ?
C10 C11 C12 120.80(10) . . ?
C11 C12 C13 118.11(9) . . ?
C11 C12 C16 123.56(10) . . ?
C13 C12 C16 118.33(10) . . ?
C14 C13 C12 121.10(10) . . ?
C13 C14 C9 120.56(10) . . ?
C16 C15 C5 125.83(11) . . ?
C15 C16 C12 126.76(11) . . ?
N1 C17 C18 111.99(9) . . ?
C17 C18 C19 109.75(9) . . ?
N2 C19 C18 111.60(9) . . ?

loop_
_geom_bond_atom_site_label_1
_geom_bond_atom_site_label_2
_geom_bond_distance
_geom_bond_site_symmetry_2
_geom_bond_publ_flag
O1 C1 1.2710(14) . ?
O2 C1 1.2474(13) . ?
O3 C8 1.2467(13) . ?
O4 C8 1.2762(13) . ?
C1 C2 1.5060(13) . ?
C2 C3 1.3884(15) . ?
C2 C7 1.3948(15) . ?
C3 C4 1.3886(15) . ?
C4 C5 1.3953(16) . ?
C5 C6 1.3995(16) . ?
C5 C15 1.4719(14) . ?
C6 C7 1.3873(14) . ?
C8 C9 1.5061(13) . ?
C9 C14 1.3907(15) . ?
C9 C10 1.3974(15) . ?
C10 C11 1.3884(14) . ?
C11 C12 1.3980(15) . ?
C12 C13 1.3987(15) . ?
C12 C16 1.4682(14) . ?
C13 C14 1.3881(15) . ?
C15 C16 1.3282(16) . ?
C17 N1 1.4799(14) . ?
C17 C18 1.5182(15) . ?
C18 C19 1.5203(15) . ?
C19 N2 1.4889(14) . ?

loop_
_cod_related_entry_id
_cod_related_entry_database
_cod_related_entry_code
1 ChemSpider 30653217
